data_4103299
loop_
_publ_author_name
'Airon C. Soegiarto'
'Angiolina Comotti'
'Michael D. Ward'

_publ_section_title
;
 Controlled Orientation of Polyconjugated Guest Molecules in Tunable Host
 Cavities
;
_journal_name_full 'Journal of the American Chemical Society'
_journal_page_first 14603
_journal_page_last 14616
_journal_paper_doi 10.1021/ja106106d
_journal_volume 132
_journal_year 2010
_chemical_formula_sum 'C56 H62 N8 O6 S2'
_chemical_formula_weight 1007.26
_chemical_name_systematic
; 
 ? 
;
_space_group_IT_number 14
_symmetry_cell_setting monoclinic
_symmetry_space_group_name_Hall '-P 2yn'
_symmetry_space_group_name_H-M 'P 1 21/n 1'
_atom_sites_solution_hydrogens geom
_atom_sites_solution_primary direct
_atom_sites_solution_secondary difmap
_audit_creation_method SHELXL-97
_cell_angle_alpha 90.00
_cell_angle_beta 90.7480(10)
_cell_angle_gamma 90.00
_cell_formula_units_Z 2
_cell_length_a 7.7072(6)
_cell_length_b 29.840(2)
_cell_length_c 11.4574(9)
_cell_measurement_reflns_used 9920
_cell_measurement_temperature 100(2)
_cell_measurement_theta_max 26.44
_cell_measurement_theta_min 2.71
_cell_volume 2634.8(3)
_computing_cell_refinement 'Bruker SAINT'
_computing_data_collection 'Bruker APEX2'
_computing_data_reduction 'Bruker SAINT'
_computing_molecular_graphics 'Bruker SHELXTL'
_computing_publication_material 'Bruker SHELXTL'
_computing_structure_refinement 'SHELXL-97 (Sheldrick, 2008)'
_computing_structure_solution 'SHELXS-97 (Sheldrick, 2008)'
_diffrn_ambient_temperature 100(2)
_diffrn_measured_fraction_theta_full 0.998
_diffrn_measured_fraction_theta_max 0.998
_diffrn_measurement_device_type 'Bruker APEX-II CCD'
_diffrn_measurement_method '\f and \w scans'
_diffrn_radiation_monochromator graphite
_diffrn_radiation_source 'fine-focus sealed tube'
_diffrn_radiation_type MoK\a
_diffrn_radiation_wavelength 0.71073
_diffrn_reflns_av_R_equivalents 0.0254
_diffrn_reflns_av_sigmaI/netI 0.0146
_diffrn_reflns_limit_h_max 9
_diffrn_reflns_limit_h_min -9
_diffrn_reflns_limit_k_max 37
_diffrn_reflns_limit_k_min -37
_diffrn_reflns_limit_l_max 14
_diffrn_reflns_limit_l_min -14
_diffrn_reflns_number 42199
_diffrn_reflns_theta_full 26.45
_diffrn_reflns_theta_max 26.45
_diffrn_reflns_theta_min 0.68
_exptl_absorpt_coefficient_mu 0.159
_exptl_absorpt_correction_T_max 0.9921
_exptl_absorpt_correction_T_min 0.9189
_exptl_absorpt_correction_type multi-scan
_exptl_absorpt_process_details sadabs
_exptl_crystal_colour orange
_exptl_crystal_density_diffrn 1.270
_exptl_crystal_density_method 'not measured'
_exptl_crystal_description plate
_exptl_crystal_F_000 1068
_exptl_crystal_size_max 0.54
_exptl_crystal_size_mid 0.23
_exptl_crystal_size_min 0.05
_refine_diff_density_max 0.452
_refine_diff_density_min -0.455
_refine_diff_density_rms 0.042
_refine_ls_extinction_method none
_refine_ls_goodness_of_fit_ref 1.044
_refine_ls_hydrogen_treatment constr
_refine_ls_matrix_type full
_refine_ls_number_parameters 326
_refine_ls_number_reflns 5434
_refine_ls_number_restraints 0
_refine_ls_restrained_S_all 1.044
_refine_ls_R_factor_all 0.0358
_refine_ls_R_factor_gt 0.0320
_refine_ls_shift/su_max 0.001
_refine_ls_shift/su_mean 0.000
_refine_ls_structure_factor_coef Fsqd
_refine_ls_weighting_details 'calc w=1/[\s^2^(Fo^2^)+(0.0415P)^2^+1.1200P] where P=(Fo^2^+2Fc^2^)/3'
_refine_ls_weighting_scheme calc
_refine_ls_wR_factor_gt 0.0818
_refine_ls_wR_factor_ref 0.0847
_reflns_number_gt 4931
_reflns_number_total 5434
_reflns_threshold_expression >2sigma(I)
_cod_data_source_file ja106106d_si_024.cif
_cod_data_source_block GDS_25
_cod_original_cell_volume 2634.8(4)
_cod_database_code 4103299

loop_
_symmetry_equiv_pos_as_xyz
'x, y, z'
'-x+1/2, y+1/2, -z+1/2'
'-x, -y, -z'
'x-1/2, -y-1/2, z-1/2'

loop_
_atom_site_label
_atom_site_type_symbol
_atom_site_fract_x
_atom_site_fract_y
_atom_site_fract_z
_atom_site_U_iso_or_equiv
_atom_site_adp_type
_atom_site_occupancy
_atom_site_symmetry_multiplicity
_atom_site_calc_flag
_atom_site_refinement_flags
S1 S 0.94526(4) 0.205936(9) 0.89625(2) 0.01521(8) Uani 1 1 d .
C1 C 0.93888(15) 0.25856(4) 0.24917(10) 0.0165(2) Uani 1 1 d .
C3 C 0.89839(15) 0.12703(4) 1.01346(10) 0.0178(2) Uani 1 1 d .
H3 H 0.8375 0.1445 1.0689 0.021 Uiso 1 1 calc R
C26 C 0.45794(15) 1.05091(4) 0.60765(11) 0.0201(3) Uani 1 1 d .
H26 H 0.4259 1.0270 0.5569 0.024 Uiso 1 1 calc R
C19 C 0.56153(16) 0.90547(4) 0.91515(11) 0.0220(3) Uani 1 1 d .
H19 H 0.5966 0.9269 0.9721 0.026 Uiso 1 1 calc R
C18 C 0.47100(15) 0.91954(4) 0.81570(11) 0.0202(3) Uani 1 1 d .
C7 C 1.05519(16) 0.12223(4) 0.83165(11) 0.0189(2) Uani 1 1 d .
H7 H 1.1005 0.1363 0.7642 0.023 Uiso 1 1 calc R
C16 C 0.46207(17) 0.84248(5) 0.74970(12) 0.0253(3) Uani 1 1 d .
H16 H 0.4285 0.8210 0.6925 0.030 Uiso 1 1 calc R
C6 C 1.07807(16) 0.07656(4) 0.84959(11) 0.0207(3) Uani 1 1 d .
H6 H 1.1399 0.0592 0.7944 0.025 Uiso 1 1 calc R
C24 C 0.59200(16) 1.07685(4) 0.78424(11) 0.0230(3) Uani 1 1 d .
H24 H 0.6516 1.0711 0.8558 0.028 Uiso 1 1 calc R
C27 C 0.41606(16) 1.09448(4) 0.57669(11) 0.0234(3) Uani 1 1 d .
H27 H 0.3549 1.1003 0.5058 0.028 Uiso 1 1 calc R
C20 C 0.60121(16) 0.86049(4) 0.93196(12) 0.0237(3) Uani 1 1 d .
H20 H 0.6628 0.8513 1.0003 0.028 Uiso 1 1 calc R
C15 C 0.55128(16) 0.82895(4) 0.84953(12) 0.0243(3) Uani 1 1 d .
H15 H 0.5780 0.7982 0.8613 0.029 Uiso 1 1 calc R
C4 C 0.92135(15) 0.08160(4) 1.03115(10) 0.0183(2) Uani 1 1 d .
H4 H 0.8770 0.0677 1.0991 0.022 Uiso 1 1 calc R
C12 C 1.03810(16) 0.07422(4) 0.34605(11) 0.0210(3) Uani 1 1 d .
H12 H 1.0650 0.0522 0.2891 0.025 Uiso 1 1 calc R
C17 C 0.42184(16) 0.88746(4) 0.73328(11) 0.0229(3) Uani 1 1 d .
H17 H 0.3600 0.8965 0.6649 0.028 Uiso 1 1 calc R
C25 C 0.54619(15) 1.04131(4) 0.71168(11) 0.0183(2) Uani 1 1 d .
C2 C 0.96517(14) 0.14715(4) 0.91362(10) 0.0154(2) Uani 1 1 d .
C14 C 0.92159(15) 0.01235(4) 0.47315(11) 0.0214(3) Uani 1 1 d .
H14A H 0.8873 -0.0026 0.3992 0.026 Uiso 1 1 calc R
H14B H 0.8227 0.0102 0.5271 0.026 Uiso 1 1 calc R
C22 C 0.46375(17) 1.12953(4) 0.64965(13) 0.0265(3) Uani 1 1 d .
H22 H 0.4363 1.1595 0.6287 0.032 Uiso 1 1 calc R
C13 C 1.07887(17) 0.11872(5) 0.32529(12) 0.0257(3) Uani 1 1 d .
H13 H 1.1343 0.1270 0.2550 0.031 Uiso 1 1 calc R
C21 C 0.43201(16) 0.96850(4) 0.79607(12) 0.0236(3) Uani 1 1 d .
H21A H 0.4011 0.9825 0.8713 0.028 Uiso 1 1 calc R
H21B H 0.3309 0.9714 0.7424 0.028 Uiso 1 1 calc R
C5 C 1.01025(15) 0.05625(4) 0.94857(10) 0.0178(2) Uani 1 1 d .
C23 C 0.55158(18) 1.12067(5) 0.75324(13) 0.0281(3) Uani 1 1 d .
H23 H 0.5844 1.1447 0.8034 0.034 Uiso 1 1 calc R
C9 C 0.95618(18) 0.13885(5) 0.50953(12) 0.0279(3) Uani 1 1 d .
H9 H 0.9268 0.1610 0.5654 0.033 Uiso 1 1 calc R
C11 C 0.95838(15) 0.06117(4) 0.44895(11) 0.0185(2) Uani 1 1 d .
C8 C 1.03848(18) 0.15110(4) 0.40748(13) 0.0280(3) Uani 1 1 d .
H8 H 1.0671 0.1816 0.3939 0.034 Uiso 1 1 calc R
C28 C 0.58756(16) 0.99340(4) 0.74422(12) 0.0221(3) Uani 1 1 d .
H28A H 0.6845 0.9932 0.8017 0.027 Uiso 1 1 calc R
H28B H 0.6265 0.9772 0.6738 0.027 Uiso 1 1 calc R
C10 C 0.91663(16) 0.09411(4) 0.53020(11) 0.0226(3) Uani 1 1 d .
H10 H 0.8606 0.0859 0.6004 0.027 Uiso 1 1 calc R
N4 N 1.03675(14) 0.00893(4) 0.95763(9) 0.0207(2) Uani 1 1 d .
N3 N 0.93589(13) 0.27180(3) 0.35974(9) 0.0189(2) Uani 1 1 d .
H3A H 0.8360 0.2762 0.3943 0.023 Uiso 1 1 calc R
H3B H 1.0338 0.2762 0.3985 0.023 Uiso 1 1 calc R
N1 N 1.08939(13) 0.25197(4) 0.19682(9) 0.0211(2) Uani 1 1 d .
H1A H 1.0912 0.2433 0.1235 0.025 Uiso 1 1 calc R
H1B H 1.1874 0.2563 0.2355 0.025 Uiso 1 1 calc R
N2 N 0.79154(13) 0.25197(4) 0.19056(9) 0.0206(2) Uani 1 1 d .
H2A H 0.7938 0.2433 0.1172 0.025 Uiso 1 1 calc R
H2B H 0.6916 0.2563 0.2250 0.025 Uiso 1 1 calc R
O2 O 1.09629(11) 0.22525(3) 0.95661(7) 0.01962(19) Uani 1 1 d .
O3 O 0.78358(11) 0.21871(3) 0.95238(7) 0.01885(18) Uani 1 1 d .
O1 O 0.94539(11) 0.21533(3) 0.77153(7) 0.01949(19) Uani 1 1 d .

loop_
_atom_site_aniso_label
_atom_site_aniso_U_11
_atom_site_aniso_U_22
_atom_site_aniso_U_33
_atom_site_aniso_U_23
_atom_site_aniso_U_13
_atom_site_aniso_U_12
S1 0.01365(14) 0.01691(15) 0.01508(15) 0.00003(10) 0.00015(10) -0.00001(10)
C1 0.0176(5) 0.0122(5) 0.0199(6) 0.0008(4) 0.0006(4) -0.0004(4)
C3 0.0163(5) 0.0214(6) 0.0157(6) -0.0013(5) 0.0013(4) 0.0010(4)
C26 0.0182(6) 0.0205(6) 0.0218(6) -0.0044(5) 0.0004(5) -0.0019(5)
C19 0.0196(6) 0.0246(6) 0.0219(6) 0.0012(5) 0.0018(5) -0.0017(5)
C18 0.0149(5) 0.0223(6) 0.0234(6) 0.0057(5) 0.0046(5) 0.0006(5)
C7 0.0193(6) 0.0217(6) 0.0158(6) 0.0017(5) 0.0020(4) 0.0001(5)
C16 0.0247(6) 0.0253(7) 0.0260(7) -0.0012(5) 0.0029(5) -0.0036(5)
C6 0.0201(6) 0.0232(6) 0.0188(6) -0.0021(5) 0.0036(5) 0.0027(5)
C24 0.0198(6) 0.0286(7) 0.0205(6) -0.0041(5) -0.0015(5) 0.0030(5)
C27 0.0216(6) 0.0259(7) 0.0227(6) 0.0022(5) -0.0018(5) 0.0020(5)
C20 0.0187(6) 0.0276(7) 0.0249(7) 0.0089(5) -0.0011(5) 0.0006(5)
C15 0.0207(6) 0.0199(6) 0.0325(7) 0.0065(5) 0.0054(5) 0.0013(5)
C4 0.0168(5) 0.0226(6) 0.0154(6) 0.0022(5) 0.0010(4) -0.0002(5)
C12 0.0181(6) 0.0250(6) 0.0197(6) -0.0002(5) -0.0012(5) 0.0048(5)
C17 0.0196(6) 0.0283(7) 0.0209(6) 0.0056(5) 0.0000(5) -0.0010(5)
C25 0.0135(5) 0.0198(6) 0.0218(6) 0.0004(5) 0.0039(4) 0.0001(4)
C2 0.0129(5) 0.0172(5) 0.0160(6) -0.0003(4) -0.0023(4) -0.0003(4)
C14 0.0185(6) 0.0218(6) 0.0239(6) 0.0020(5) -0.0034(5) -0.0022(5)
C22 0.0252(6) 0.0171(6) 0.0373(8) -0.0002(5) 0.0007(6) 0.0031(5)
C13 0.0220(6) 0.0319(7) 0.0232(7) 0.0098(5) 0.0002(5) 0.0009(5)
C21 0.0185(6) 0.0223(6) 0.0301(7) 0.0057(5) 0.0049(5) 0.0025(5)
C5 0.0151(5) 0.0197(6) 0.0187(6) 0.0006(5) -0.0018(4) 0.0009(4)
C23 0.0261(7) 0.0234(7) 0.0346(8) -0.0122(6) -0.0030(6) 0.0015(5)
C9 0.0326(7) 0.0235(7) 0.0273(7) -0.0042(5) -0.0031(6) 0.0061(5)
C11 0.0146(5) 0.0211(6) 0.0197(6) 0.0023(5) -0.0035(4) 0.0012(4)
C8 0.0309(7) 0.0184(6) 0.0344(8) 0.0071(5) -0.0053(6) 0.0001(5)
C28 0.0180(6) 0.0217(6) 0.0269(7) 0.0037(5) 0.0033(5) 0.0019(5)
C10 0.0233(6) 0.0262(7) 0.0183(6) 0.0012(5) 0.0009(5) 0.0011(5)
N4 0.0214(5) 0.0200(5) 0.0206(5) 0.0019(4) 0.0018(4) 0.0021(4)
N3 0.0152(5) 0.0224(5) 0.0192(5) -0.0034(4) 0.0005(4) 0.0000(4)
N1 0.0156(5) 0.0285(6) 0.0191(5) -0.0059(4) -0.0005(4) 0.0003(4)
N2 0.0165(5) 0.0262(6) 0.0191(5) -0.0055(4) 0.0012(4) -0.0011(4)
O2 0.0159(4) 0.0231(4) 0.0198(4) -0.0027(3) 0.0006(3) -0.0020(3)
O3 0.0152(4) 0.0213(4) 0.0200(4) -0.0013(3) 0.0001(3) 0.0020(3)
O1 0.0213(4) 0.0204(4) 0.0168(4) 0.0019(3) 0.0000(3) 0.0007(3)

loop_
_atom_type_symbol
_atom_type_description
_atom_type_scat_dispersion_real
_atom_type_scat_dispersion_imag
_atom_type_scat_source
C C 0.0033 0.0016 'International Tables Vol C Tables 4.2.6.8 and 6.1.1.4'
H H 0.0000 0.0000 'International Tables Vol C Tables 4.2.6.8 and 6.1.1.4'
N N 0.0061 0.0033 'International Tables Vol C Tables 4.2.6.8 and 6.1.1.4'
O O 0.0106 0.0060 'International Tables Vol C Tables 4.2.6.8 and 6.1.1.4'
S S 0.1246 0.1234 'International Tables Vol C Tables 4.2.6.8 and 6.1.1.4'

loop_
_geom_angle_atom_site_label_1
_geom_angle_atom_site_label_2
_geom_angle_atom_site_label_3
_geom_angle
_geom_angle_site_symmetry_1
_geom_angle_site_symmetry_3
O1 S1 O3 113.16(5) . .
O1 S1 O2 112.14(5) . .
O3 S1 O2 111.52(5) . .
O1 S1 C2 107.43(5) . .
O3 S1 C2 106.39(5) . .
O2 S1 C2 105.64(5) . .
N2 C1 N1 119.79(11) . .
N2 C1 N3 120.12(11) . .
N1 C1 N3 120.09(11) . .
C4 C3 C2 119.61(11) . .
C4 C3 H3 120.2 . .
C2 C3 H3 120.2 . .
C27 C26 C25 121.43(12) . .
C27 C26 H26 119.3 . .
C25 C26 H26 119.3 . .
C20 C19 C18 120.76(12) . .
C20 C19 H19 119.6 . .
C18 C19 H19 119.6 . .
C19 C18 C17 118.43(12) . .
C19 C18 C21 120.71(12) . .
C17 C18 C21 120.83(11) . .
C6 C7 C2 119.22(11) . .
C6 C7 H7 120.4 . .
C2 C7 H7 120.4 . .
C15 C16 C17 120.00(13) . .
C15 C16 H16 120.0 . .
C17 C16 H16 120.0 . .
C7 C6 C5 119.93(11) . .
C7 C6 H6 120.0 . .
C5 C6 H6 120.0 . .
C23 C24 C25 120.71(12) . .
C23 C24 H24 119.6 . .
C25 C24 H24 119.6 . .
C26 C27 C22 119.68(12) . .
C26 C27 H27 120.2 . .
C22 C27 H27 120.2 . .
C15 C20 C19 120.22(12) . .
C15 C20 H20 119.9 . .
C19 C20 H20 119.9 . .
C20 C15 C16 119.69(12) . .
C20 C15 H15 120.2 . .
C16 C15 H15 120.2 . .
C3 C4 C5 119.65(11) . .
C3 C4 H4 120.2 . .
C5 C4 H4 120.2 . .
C13 C12 C11 121.13(12) . .
C13 C12 H12 119.4 . .
C11 C12 H12 119.4 . .
C16 C17 C18 120.89(12) . .
C16 C17 H17 119.6 . .
C18 C17 H17 119.6 . .
C24 C25 C26 118.14(11) . .
C24 C25 C28 121.55(12) . .
C26 C25 C28 120.31(11) . .
C7 C2 C3 121.07(11) . .
C7 C2 S1 119.79(9) . .
C3 C2 S1 119.03(9) . .
C11 C14 C14 112.80(12) . 3_756
C11 C14 H14A 109.0 . .
C14 C14 H14A 109.0 3_756 .
C11 C14 H14B 109.0 . .
C14 C14 H14B 109.0 3_756 .
H14A C14 H14B 107.8 . .
C23 C22 C27 119.73(12) . .
C23 C22 H22 120.1 . .
C27 C22 H22 120.1 . .
C12 C13 C8 119.83(12) . .
C12 C13 H13 120.1 . .
C8 C13 H13 120.1 . .
C18 C21 C28 111.80(10) . .
C18 C21 H21A 109.3 . .
C28 C21 H21A 109.3 . .
C18 C21 H21B 109.3 . .
C28 C21 H21B 109.3 . .
H21A C21 H21B 107.9 . .
C6 C5 C4 120.51(11) . .
C6 C5 N4 115.71(11) . .
C4 C5 N4 123.78(11) . .
C22 C23 C24 120.31(12) . .
C22 C23 H23 119.8 . .
C24 C23 H23 119.8 . .
C8 C9 C10 120.04(13) . .
C8 C9 H9 120.0 . .
C10 C9 H9 120.0 . .
C12 C11 C10 118.46(12) . .
C12 C11 C14 120.74(11) . .
C10 C11 C14 120.78(11) . .
C9 C8 C13 119.86(13) . .
C9 C8 H8 120.1 . .
C13 C8 H8 120.1 . .
C25 C28 C21 112.95(10) . .
C25 C28 H28A 109.0 . .
C21 C28 H28A 109.0 . .
C25 C28 H28B 109.0 . .
C21 C28 H28B 109.0 . .
H28A C28 H28B 107.8 . .
C9 C10 C11 120.67(12) . .
C9 C10 H10 119.7 . .
C11 C10 H10 119.7 . .
N4 N4 C5 114.31(13) 3_757 .
C1 N3 H3A 120.0 . .
C1 N3 H3B 120.0 . .
H3A N3 H3B 120.0 . .
C1 N1 H1A 120.0 . .
C1 N1 H1B 120.0 . .
H1A N1 H1B 120.0 . .
C1 N2 H2A 120.0 . .
C1 N2 H2B 120.0 . .
H2A N2 H2B 120.0 . .

loop_
_geom_bond_atom_site_label_1
_geom_bond_atom_site_label_2
_geom_bond_distance
_geom_bond_site_symmetry_2
S1 O1 1.4562(9) .
S1 O3 1.4603(9) .
S1 O2 1.4643(9) .
S1 C2 1.7720(12) .
C1 N2 1.3264(15) .
C1 N1 1.3275(15) .
C1 N3 1.3275(16) .
C3 C4 1.3820(17) .
C3 C2 1.3961(16) .
C3 H3 0.9500 .
C26 C27 1.3845(18) .
C26 C25 1.3943(17) .
C26 H26 0.9500 .
C19 C20 1.3895(18) .
C19 C18 1.3930(18) .
C19 H19 0.9500 .
C18 C17 1.3937(18) .
C18 C21 1.5079(17) .
C7 C6 1.3890(17) .
C7 C2 1.3904(17) .
C7 H7 0.9500 .
C16 C15 1.3868(19) .
C16 C17 1.3899(19) .
C16 H16 0.9500 .
C6 C5 1.3937(17) .
C6 H6 0.9500 .
C24 C23 1.3892(19) .
C24 C25 1.3904(18) .
C24 H24 0.9500 .
C27 C22 1.3857(19) .
C27 H27 0.9500 .
C20 C15 1.384(2) .
C20 H20 0.9500 .
C15 H15 0.9500 .
C4 C5 1.3977(17) .
C4 H4 0.9500 .
C12 C13 1.3860(19) .
C12 C11 1.3921(17) .
C12 H12 0.9500 .
C17 H17 0.9500 .
C25 C28 1.5103(17) .
C14 C11 1.5104(17) .
C14 C14 1.537(2) 3_756
C14 H14A 0.9900 .
C14 H14B 0.9900 .
C22 C23 1.384(2) .
C22 H22 0.9500 .
C13 C8 1.387(2) .
C13 H13 0.9500 .
C21 C28 1.5366(17) .
C21 H21A 0.9900 .
C21 H21B 0.9900 .
C5 N4 1.4301(16) .
C23 H23 0.9500 .
C9 C8 1.387(2) .
C9 C10 1.3903(19) .
C9 H9 0.9500 .
C11 C10 1.3944(18) .
C8 H8 0.9500 .
C28 H28A 0.9900 .
C28 H28B 0.9900 .
C10 H10 0.9500 .
N4 N4 1.250(2) 3_757
N3 H3A 0.8800 .
N3 H3B 0.8800 .
N1 H1A 0.8800 .
N1 H1B 0.8800 .
N2 H2A 0.8800 .
N2 H2B 0.8800 .

loop_
_geom_hbond_atom_site_label_D
_geom_hbond_atom_site_label_H
_geom_hbond_atom_site_label_A
_geom_hbond_distance_DH
_geom_hbond_distance_HA
_geom_hbond_distance_DA
_geom_hbond_angle_DHA
_geom_hbond_site_symmetry_A
N3 H3A O2 0.88 1.99 2.8577(13) 168.4 4_565
N3 H3B O3 0.88 2.02 2.8833(13) 166.6 4_665
N1 H1A O2 0.88 1.99 2.8665(14) 178.5 1_554
N1 H1B O1 0.88 2.20 3.0251(13) 157.0 4_665
N2 H2B O1 0.88 2.15 2.9991(13) 161.7 4_565
N2 H2A O3 0.88 2.03 2.9037(13) 174.8 1_554

loop_
_geom_torsion_atom_site_label_1
_geom_torsion_atom_site_label_2
_geom_torsion_atom_site_label_3
_geom_torsion_atom_site_label_4
_geom_torsion
_geom_torsion_site_symmetry_1
_geom_torsion_site_symmetry_4
C20 C19 C18 C17 -0.27(18) . .
C20 C19 C18 C21 -178.43(11) . .
C2 C7 C6 C5 0.35(18) . .
C25 C26 C27 C22 0.59(19) . .
C18 C19 C20 C15 0.13(19) . .
C19 C20 C15 C16 0.29(19) . .
C17 C16 C15 C20 -0.6(2) . .
C2 C3 C4 C5 -0.37(17) . .
C15 C16 C17 C18 0.43(19) . .
C19 C18 C17 C16 -0.01(18) . .
C21 C18 C17 C16 178.14(11) . .
C23 C24 C25 C26 -0.37(19) . .
C23 C24 C25 C28 -179.48(12) . .
C27 C26 C25 C24 -0.15(18) . .
C27 C26 C25 C28 178.97(11) . .
C6 C7 C2 C3 0.26(18) . .
C6 C7 C2 S1 176.48(9) . .
C4 C3 C2 C7 -0.25(17) . .
C4 C3 C2 S1 -176.50(9) . .
O1 S1 C2 C7 30.22(11) . .
O3 S1 C2 C7 151.69(9) . .
O2 S1 C2 C7 -89.66(10) . .
O1 S1 C2 C3 -153.48(9) . .
O3 S1 C2 C3 -32.01(10) . .
O2 S1 C2 C3 86.64(10) . .
C26 C27 C22 C23 -0.5(2) . .
C11 C12 C13 C8 -0.64(19) . .
C19 C18 C21 C28 81.89(15) . .
C17 C18 C21 C28 -96.22(14) . .
C7 C6 C5 C4 -0.97(18) . .
C7 C6 C5 N4 178.44(11) . .
C3 C4 C5 C6 0.98(18) . .
C3 C4 C5 N4 -178.37(11) . .
C27 C22 C23 C24 0.0(2) . .
C25 C24 C23 C22 0.4(2) . .
C13 C12 C11 C10 1.38(18) . .
C13 C12 C11 C14 -177.29(11) . .
C14 C14 C11 C12 84.32(17) 3_756 .
C14 C14 C11 C10 -94.32(17) 3_756 .
C10 C9 C8 C13 1.0(2) . .
C12 C13 C8 C9 -0.6(2) . .
C24 C25 C28 C21 99.32(14) . .
C26 C25 C28 C21 -79.77(15) . .
C18 C21 C28 C25 173.88(11) . .
C8 C9 C10 C11 -0.2(2) . .
C12 C11 C10 C9 -0.95(18) . .
C14 C11 C10 C9 177.72(11) . .
C6 C5 N4 N4 -174.76(13) . 3_757
C4 C5 N4 N4 4.6(2) . 3_757
